data_4306052
loop_
_publ_author_name
'Massimo Casanova'
'Ennio Zangrando'
'Elisabetta Iengo'
'Enzo Alessio'
'Maria Teresa Indelli'
'Franco Scandola'
'Michele Orlandi'

_publ_section_title
;
Structural and Photophysical Characterization of Multichromophoric
Pyridylporphyrin-Rhenium(I) Conjugates
;
_journal_name_full 'Inorganic Chemistry'
_journal_page_first 10407
_journal_page_last 10418
_journal_paper_doi 10.1021/ic800971e
_journal_volume 47
_journal_year 2008
_chemical_formula_moiety 'C56 H37 N7 O3 Re 1+, C F3 S O3 1-, 3(C H2 Cl2)'
_chemical_formula_sum 'C60 H43 Cl6 F3 N7 O6 Re S'
_chemical_formula_weight 1445.97
_chemical_name_systematic
;
 fac-tricarbonyl-(2,2'bipyridine)-(5-(4'pyridyl)-
 -10-15-20-triphenylporphyrine)-rhenium(I) 
 triflate dichloromethane solvate
;
_space_group_IT_number 2
_symmetry_cell_setting triclinic
_symmetry_space_group_name_Hall '-P 1'
_symmetry_space_group_name_H-M 'P -1'
_atom_sites_solution_hydrogens geom
_atom_sites_solution_primary direct
_atom_sites_solution_secondary difmap
_audit_creation_method SHELXL-97
_cell_angle_alpha 102.09(3)
_cell_angle_beta 91.37(3)
_cell_angle_gamma 100.27(2)
_cell_formula_units_Z 2
_cell_length_a 10.566(3)
_cell_length_b 12.476(3)
_cell_length_c 24.170(5)
_cell_measurement_temperature 200(2)
_cell_volume 3059.3(14)
_computing_cell_refinement 'Denzo (Otwinowski & Minor 1997)'
_computing_data_collection 'Nonius, Supergui'
_computing_data_reduction 'Denzo and Scalepack (Otwinowski & Minor 1997)'
_computing_molecular_graphics 'Ortep3/windows (Farrugia,1997)'
_computing_publication_material 'Wingx 1.70.00 (Farrugia, 1999)'
_computing_structure_refinement 'SHELX97 (Sheldrick, 1998)'
_computing_structure_solution 'SHELX97 (Sheldrick, 1998)'
_diffrn_ambient_temperature 200(2)
_diffrn_detector_area_resol_mean 14
_diffrn_measured_fraction_theta_full 0.953
_diffrn_measured_fraction_theta_max 0.953
_diffrn_measurement_device_type Kappa-CCD2000
_diffrn_measurement_method 'CCD rotation images, thick slices'
_diffrn_radiation_monochromator graphite
_diffrn_radiation_source 'rotating anode'
_diffrn_radiation_type CuK\a
_diffrn_radiation_wavelength 1.54178
_diffrn_reflns_av_R_equivalents 0.0870
_diffrn_reflns_av_sigmaI/netI 0.0921
_diffrn_reflns_limit_h_max 11
_diffrn_reflns_limit_h_min -11
_diffrn_reflns_limit_k_max 14
_diffrn_reflns_limit_k_min -14
_diffrn_reflns_limit_l_max 28
_diffrn_reflns_limit_l_min -28
_diffrn_reflns_number 39858
_diffrn_reflns_theta_full 67.49
_diffrn_reflns_theta_max 67.49
_diffrn_reflns_theta_min 4.26
_exptl_absorpt_coefficient_mu 7.162
_exptl_absorpt_correction_T_max 0.5130
_exptl_absorpt_correction_T_min 0.1332
_exptl_absorpt_correction_type refdelf
_exptl_absorpt_process_details
;
Parkin S,Moezzi B & Hope H, (1995) J. Appl. Cryst. 28, 53-56
Cubic fit to sin(theta)/lambda - 24 parameters
;
_exptl_crystal_density_diffrn 1.570
_exptl_crystal_density_method 'not measured'
_exptl_crystal_F_000 1440
_exptl_crystal_size_max 0.30
_exptl_crystal_size_mid 0.25
_exptl_crystal_size_min 0.10
_refine_diff_density_max 2.445
_refine_diff_density_min -1.939
_refine_diff_density_rms 0.263
_refine_ls_extinction_method none
_refine_ls_goodness_of_fit_ref 1.134
_refine_ls_hydrogen_treatment constr
_refine_ls_matrix_type full
_refine_ls_number_parameters 757
_refine_ls_number_reflns 9543
_refine_ls_number_restraints 0
_refine_ls_restrained_S_all 1.118
_refine_ls_R_factor_all 0.1429
_refine_ls_R_factor_gt 0.1263
_refine_ls_shift/su_max 0.001
_refine_ls_shift/su_mean 0.000
_refine_ls_structure_factor_coef Fsqd
_refine_ls_weighting_details 'calc w=1/[\s^2^(Fo^2^)+(0.1283P)^2^+235.2500P] where P=(Fo^2^+2Fc^2^)/3'
_refine_ls_weighting_scheme calc
_refine_ls_wR_factor_gt 0.3154
_refine_ls_wR_factor_ref 0.3238
_reflns_number_gt 6828
_reflns_number_total 9543
_reflns_threshold_expression >2sigma(I)
_cod_data_source_file ic800971e_si_002_1.cif
_cod_data_source_block 1
_cod_original_cell_volume 3059.3(13)
_cod_database_code 4306052

loop_
_symmetry_equiv_pos_as_xyz
'x, y, z'
'-x, -y, -z'

loop_
_atom_site_label
_atom_site_type_symbol
_atom_site_fract_x
_atom_site_fract_y
_atom_site_fract_z
_atom_site_U_iso_or_equiv
_atom_site_adp_type
_atom_site_occupancy
_atom_site_symmetry_multiplicity
_atom_site_calc_flag
_atom_site_refinement_flags
_atom_site_disorder_assembly
_atom_site_disorder_group
Re Re 0.36961(13) 0.37146(11) 0.59894(6) 0.0455(6) Uani 1 1 d . . .
C1A C 0.206(3) 0.274(3) 0.5801(13) 0.054(8) Uani 1 1 d . . .
C3A C 0.378(3) 0.397(3) 0.5238(14) 0.054(8) Uani 1 1 d . . .
C2A C 0.446(3) 0.239(3) 0.5696(15) 0.066(9) Uani 1 1 d . . .
O1 O 0.106(3) 0.216(2) 0.5657(10) 0.085(7) Uani 1 1 d . . .
O2 O 0.484(2) 0.159(2) 0.5540(10) 0.078(7) Uani 1 1 d . . .
O3 O 0.370(2) 0.416(2) 0.4777(11) 0.080(7) Uani 1 1 d . . .
N1 N 0.554(3) 0.493(2) 0.6280(10) 0.059(7) Uani 1 1 d . . .
N2 N 0.312(3) 0.531(2) 0.6380(11) 0.061(7) Uani 1 1 d . . .
N4 N 0.291(2) 0.114(2) 0.9027(10) 0.048(6) Uani 1 1 d . . .
H4 H 0.3424 0.1362 0.9337 0.057 Uiso 1 1 calc R . .
N5 N 0.312(2) 0.040(2) 1.0061(11) 0.060(7) Uani 1 1 d . . .
N6 N 0.521(2) 0.229(2) 1.0514(10) 0.058(7) Uani 1 1 d . . .
H6 H 0.4855 0.1959 1.0174 0.070 Uiso 1 1 calc R . .
N7 N 0.507(2) 0.2995(18) 0.9445(11) 0.051(6) Uani 1 1 d . . .
C1 C 0.613(3) 0.382(3) 0.9705(13) 0.049(8) Uani 1 1 d . . .
C2 C 0.666(3) 0.452(3) 0.9317(14) 0.065(9) Uani 1 1 d . . .
H2 H 0.7409 0.5084 0.9383 0.078 Uiso 1 1 calc R . .
C3 C 0.584(4) 0.418(3) 0.8834(14) 0.071(10) Uani 1 1 d . . .
H3 H 0.5884 0.4508 0.8514 0.086 Uiso 1 1 calc R . .
C4 C 0.486(2) 0.319(3) 0.8902(15) 0.059(9) Uani 1 1 d . . .
C5 C 0.387(3) 0.257(2) 0.8499(12) 0.050(8) Uani 1 1 d . . .
C6 C 0.294(3) 0.169(3) 0.8567(12) 0.050(8) Uani 1 1 d . . .
C7 C 0.191(2) 0.105(2) 0.8171(13) 0.044(7) Uani 1 1 d . . .
H7A H 0.1715 0.1193 0.7811 0.052 Uiso 1 1 calc R . .
C8 C 0.128(3) 0.025(2) 0.8374(13) 0.053(8) Uani 1 1 d . . .
H8 H 0.0512 -0.0240 0.8205 0.064 Uiso 1 1 calc R . .
C9 C 0.194(2) 0.020(3) 0.8908(12) 0.049(8) Uani 1 1 d . . .
C10 C 0.155(3) -0.053(2) 0.9255(13) 0.050(8) Uani 1 1 d . . .
C11 C 0.217(3) -0.050(2) 0.9775(13) 0.047(7) Uani 1 1 d . . .
C12 C 0.187(3) -0.130(3) 1.0116(13) 0.063(9) Uani 1 1 d . . .
H12 H 0.1267 -0.1980 1.0022 0.075 Uiso 1 1 calc R . .
C13 C 0.264(3) -0.088(2) 1.0612(13) 0.052(8) Uani 1 1 d . . .
H13 H 0.2664 -0.1257 1.0915 0.062 Uiso 1 1 calc R . .
C14 C 0.339(3) 0.017(3) 1.0609(14) 0.057(9) Uani 1 1 d . . .
C15 C 0.418(3) 0.093(2) 1.1026(13) 0.048(7) Uani 1 1 d . . .
C16 C 0.496(3) 0.191(3) 1.1015(13) 0.055(8) Uani 1 1 d . . .
C17 C 0.575(3) 0.273(2) 1.1471(13) 0.054(8) Uani 1 1 d . . .
H17 H 0.5796 0.2682 1.1858 0.065 Uiso 1 1 calc R . .
C18 C 0.640(3) 0.355(3) 1.1255(14) 0.066(10) Uani 1 1 d . . .
H18 H 0.6955 0.4196 1.1469 0.080 Uiso 1 1 calc R . .
C19 C 0.613(3) 0.331(2) 1.0651(13) 0.053(8) Uani 1 1 d . . .
C20 C 0.662(3) 0.396(2) 1.0263(13) 0.051(8) Uani 1 1 d . . .
C21 C 0.668(3) 0.468(3) 0.6224(13) 0.054(8) Uani 1 1 d . . .
H21 H 0.6762 0.3944 0.6035 0.065 Uiso 1 1 calc R . .
C22 C 0.781(3) 0.547(4) 0.6440(16) 0.076(12) Uani 1 1 d . . .
H22 H 0.8631 0.5276 0.6390 0.092 Uiso 1 1 calc R . .
C23 C 0.770(5) 0.648(4) 0.6712(19) 0.092(13) Uani 1 1 d . . .
H23 H 0.8449 0.7019 0.6870 0.110 Uiso 1 1 calc R . .
C24 C 0.646(4) 0.676(3) 0.6764(15) 0.072(10) Uani 1 1 d . . .
H24 H 0.6369 0.7499 0.6936 0.087 Uiso 1 1 calc R . .
C25 C 0.538(3) 0.597(3) 0.6566(13) 0.055(8) Uani 1 1 d . . .
C26 C 0.403(3) 0.619(3) 0.6602(13) 0.054(8) Uani 1 1 d . . .
C27 C 0.385(4) 0.723(3) 0.6888(15) 0.074(10) Uani 1 1 d . . .
H27 H 0.4543 0.7815 0.7054 0.088 Uiso 1 1 calc R . .
C28 C 0.254(4) 0.737(4) 0.6916(17) 0.086(12) Uani 1 1 d . . .
H28 H 0.2341 0.8071 0.7090 0.103 Uiso 1 1 calc R . .
C29 C 0.157(4) 0.650(4) 0.6696(16) 0.090(13) Uani 1 1 d . . .
H29 H 0.0691 0.6579 0.6712 0.108 Uiso 1 1 calc R . .
C30 C 0.190(3) 0.544(3) 0.6438(12) 0.052(8) Uani 1 1 d . . .
H30 H 0.1233 0.4818 0.6303 0.063 Uiso 1 1 calc R . .
N3 N 0.372(2) 0.3441(18) 0.6856(9) 0.044(6) Uani 1 1 d . . .
C31 C 0.383(3) 0.292(2) 0.7942(12) 0.049(7) Uani 1 1 d . . .
C32 C 0.278(3) 0.330(2) 0.7740(12) 0.048(7) Uani 1 1 d . . .
H32 H 0.2094 0.3429 0.7975 0.057 Uiso 1 1 calc R . .
C33 C 0.275(3) 0.349(2) 0.7191(12) 0.045(7) Uani 1 1 d . . .
H33 H 0.1987 0.3676 0.7051 0.055 Uiso 1 1 calc R . .
C34 C 0.478(3) 0.309(3) 0.7049(13) 0.057(8) Uani 1 1 d . . .
H34 H 0.5457 0.2992 0.6805 0.068 Uiso 1 1 calc R . .
C35 C 0.488(3) 0.287(3) 0.7595(12) 0.054(8) Uani 1 1 d . . .
H35 H 0.5658 0.2690 0.7728 0.065 Uiso 1 1 calc R . .
C36 C 0.050(3) -0.152(2) 0.9008(12) 0.051(8) Uani 1 1 d . . .
C37 C 0.060(3) -0.229(3) 0.8502(13) 0.061(9) Uani 1 1 d . . .
H37 H 0.1398 -0.2223 0.8327 0.073 Uiso 1 1 calc R . .
C38 C -0.042(3) -0.317(3) 0.8238(15) 0.070(9) Uani 1 1 d . . .
H38 H -0.0357 -0.3669 0.7888 0.084 Uiso 1 1 calc R . .
C39 C -0.161(3) -0.324(3) 0.8561(13) 0.059(8) Uani 1 1 d . . .
H39 H -0.2329 -0.3813 0.8409 0.071 Uiso 1 1 calc R . .
C40 C -0.173(3) -0.255(3) 0.9050(14) 0.063(9) Uani 1 1 d . . .
H40 H -0.2489 -0.2653 0.9249 0.076 Uiso 1 1 calc R . .
C41 C -0.068(3) -0.164(3) 0.9271(13) 0.053(8) Uani 1 1 d . . .
H41 H -0.0786 -0.1115 0.9603 0.063 Uiso 1 1 calc R . .
C42 C 0.415(3) 0.061(2) 1.1608(12) 0.050(8) Uani 1 1 d . . .
C43 C 0.295(3) 0.045(3) 1.1867(15) 0.071(10) Uani 1 1 d . . .
H43 H 0.2229 0.0639 1.1696 0.085 Uiso 1 1 calc R . .
C44 C 0.279(4) 0.002(3) 1.2372(15) 0.075(10) Uani 1 1 d . . .
H44 H 0.1989 -0.0117 1.2539 0.090 Uiso 1 1 calc R . .
C45 C 0.400(3) -0.017(3) 1.2598(15) 0.065(9) Uani 1 1 d . . .
H45 H 0.4020 -0.0392 1.2950 0.078 Uiso 1 1 calc R . .
C46 C 0.502(4) -0.004(3) 1.2341(15) 0.070(10) Uani 1 1 d . . .
H46 H 0.5745 -0.0246 1.2502 0.084 Uiso 1 1 calc R . .
C47 C 0.520(3) 0.035(2) 1.1854(13) 0.053(8) Uani 1 1 d . . .
H47 H 0.6013 0.0439 1.1695 0.063 Uiso 1 1 calc R . .
C48 C 0.780(3) 0.486(2) 1.0479(12) 0.053(8) Uani 1 1 d . . .
C49 C 0.892(3) 0.461(3) 1.0716(12) 0.052(8) Uani 1 1 d . . .
H49 H 0.8911 0.3876 1.0762 0.063 Uiso 1 1 calc R . .
C50 C 0.998(3) 0.539(3) 1.0878(13) 0.057(8) Uani 1 1 d . . .
H50 H 1.0739 0.5174 1.1007 0.069 Uiso 1 1 calc R . .
C51 C 1.000(3) 0.654(3) 1.0858(13) 0.058(8) Uani 1 1 d . . .
H51 H 1.0733 0.7104 1.0996 0.069 Uiso 1 1 calc R . .
C52 C 0.892(3) 0.679(3) 1.0635(13) 0.058(8) Uani 1 1 d . . .
H52 H 0.8941 0.7536 1.0602 0.070 Uiso 1 1 calc R . .
C53 C 0.784(3) 0.604(2) 1.0459(12) 0.051(8) Uani 1 1 d . . .
H53 H 0.7100 0.6261 1.0322 0.062 Uiso 1 1 calc R . .
S1 S 0.8804(8) 0.2713(8) 0.6799(4) 0.066(2) Uani 1 1 d . . .
O10 O 0.948(3) 0.357(2) 0.6544(12) 0.097(9) Uani 1 1 d . . .
O11 O 0.948(3) 0.184(2) 0.6862(12) 0.091(8) Uani 1 1 d . . .
O12 O 0.745(2) 0.230(2) 0.6620(10) 0.079(7) Uani 1 1 d . . .
C60 C 0.871(3) 0.344(3) 0.7489(17) 0.072(10) Uani 1 1 d . . .
F1 F 0.987(2) 0.405(2) 0.7718(10) 0.113(9) Uani 1 1 d . . .
F2 F 0.822(2) 0.2888(18) 0.7857(10) 0.098(7) Uani 1 1 d . . .
F3 F 0.7969(18) 0.4267(18) 0.7539(9) 0.086(6) Uani 1 1 d . . .
C61 C 0.912(4) 0.009(3) 0.3685(16) 0.084(11) Uani 1 1 d . . .
H61A H 0.9312 0.0560 0.4073 0.101 Uiso 1 1 calc R . .
H61B H 0.9525 -0.0575 0.3665 0.101 Uiso 1 1 calc R . .
Cl2 Cl 0.9804(11) 0.0845(9) 0.3197(5) 0.104(3) Uani 1 1 d . . .
Cl1 Cl 0.7455(13) -0.0335(12) 0.3554(6) 0.120(4) Uani 1 1 d . . .
C62 C 0.312(4) 0.009(4) 0.438(2) 0.105(14) Uani 1 1 d . . .
H62A H 0.3063 -0.0540 0.4050 0.126 Uiso 1 1 calc R . .
H62B H 0.3854 0.0067 0.4642 0.126 Uiso 1 1 calc R . .
Cl3 Cl 0.1771(19) -0.0010(17) 0.4710(8) 0.169(6) Uani 1 1 d . . .
Cl4 Cl 0.338(2) 0.1394(18) 0.4157(9) 0.187(7) Uani 1 1 d . . .
C63 C 0.870(7) 0.316(7) 0.504(3) 0.18(3) Uani 1 1 d . . .
H63A H 0.8714 0.2503 0.5209 0.216 Uiso 1 1 calc R . .
H63B H 0.8798 0.3820 0.5361 0.216 Uiso 1 1 calc R . .
Cl5 Cl 0.7256(16) 0.3002(16) 0.4726(7) 0.153(5) Uani 1 1 d . . .
Cl6 Cl 1.0058(16) 0.3331(15) 0.4632(7) 0.147(5) Uani 1 1 d . . .

loop_
_atom_site_aniso_label
_atom_site_aniso_U_11
_atom_site_aniso_U_22
_atom_site_aniso_U_33
_atom_site_aniso_U_23
_atom_site_aniso_U_13
_atom_site_aniso_U_12
Re 0.0406(9) 0.0476(9) 0.0521(9) 0.0162(6) 0.0057(6) 0.0115(6)
C1A 0.053(11) 0.056(11) 0.053(11) 0.012(9) 0.004(9) 0.012(9)
C3A 0.055(11) 0.044(11) 0.059(11) 0.012(9) 0.001(9) -0.003(8)
C2A 0.064(12) 0.068(12) 0.065(12) 0.013(9) 0.000(9) 0.014(9)
O1 0.085(19) 0.079(17) 0.076(17) -0.011(13) -0.008(14) 0.010(15)
O2 0.079(17) 0.081(17) 0.087(17) 0.018(14) 0.025(13) 0.043(14)
O3 0.071(16) 0.088(18) 0.089(18) 0.047(15) 0.012(13) 0.002(13)
N1 0.058(19) 0.069(19) 0.060(16) 0.044(14) -0.007(13) 0.007(14)
N2 0.053(19) 0.09(2) 0.057(16) 0.029(15) 0.016(13) 0.026(16)
N4 0.044(15) 0.056(16) 0.047(14) 0.027(12) 0.006(11) 0.000(13)
N5 0.061(18) 0.08(2) 0.061(17) 0.034(15) 0.024(14) 0.037(16)
N6 0.067(18) 0.066(18) 0.046(15) 0.026(13) 0.008(13) 0.010(15)
N7 0.056(17) 0.029(13) 0.072(18) 0.018(12) -0.007(13) 0.014(12)
C1 0.034(17) 0.06(2) 0.06(2) 0.014(16) 0.014(15) 0.010(15)
C2 0.05(2) 0.08(2) 0.07(2) 0.017(19) 0.002(18) 0.004(17)
C3 0.09(3) 0.07(2) 0.05(2) 0.002(17) -0.007(19) 0.01(2)
C4 0.009(15) 0.07(2) 0.10(3) 0.03(2) -0.008(15) 0.003(15)
C5 0.06(2) 0.052(19) 0.042(17) 0.010(14) 0.006(15) 0.013(16)
C6 0.049(11) 0.050(11) 0.052(11) 0.010(9) 0.009(9) 0.014(9)
C7 0.020(15) 0.040(17) 0.07(2) 0.014(15) -0.017(14) 0.011(13)
C8 0.06(2) 0.028(17) 0.07(2) 0.012(15) 0.004(17) -0.007(15)
C9 0.017(15) 0.08(2) 0.056(19) 0.042(17) 0.016(13) 0.002(16)
C10 0.036(17) 0.051(19) 0.06(2) -0.002(16) 0.008(15) 0.013(14)
C11 0.035(17) 0.028(16) 0.07(2) 0.002(15) 0.003(16) -0.003(13)
C12 0.05(2) 0.08(2) 0.06(2) 0.013(19) 0.020(17) 0.013(18)
C13 0.06(2) 0.040(18) 0.052(19) 0.016(15) 0.006(16) -0.011(15)
C14 0.05(2) 0.06(2) 0.08(2) 0.034(19) 0.030(18) 0.020(18)
C15 0.045(19) 0.041(19) 0.06(2) 0.009(16) 0.003(15) 0.015(16)
C16 0.035(18) 0.06(2) 0.06(2) -0.001(17) -0.013(15) 0.007(16)
C17 0.07(2) 0.041(18) 0.053(19) 0.014(15) 0.012(16) -0.005(16)
C18 0.07(2) 0.06(2) 0.06(2) -0.013(18) -0.006(18) 0.019(19)
C19 0.049(19) 0.047(19) 0.06(2) 0.007(15) -0.008(15) 0.004(16)
C20 0.07(2) 0.040(17) 0.06(2) 0.025(15) 0.034(17) 0.015(15)
C21 0.019(18) 0.05(2) 0.08(2) -0.008(16) 0.000(15) 0.021(15)
C22 0.03(2) 0.14(4) 0.08(3) 0.06(3) 0.011(18) 0.04(2)
C23 0.09(4) 0.08(3) 0.10(3) 0.01(3) 0.00(2) 0.02(3)
C24 0.10(3) 0.026(17) 0.09(3) 0.001(16) -0.01(2) 0.017(19)
C25 0.061(12) 0.052(11) 0.057(11) 0.014(9) 0.006(9) 0.017(9)
C26 0.056(11) 0.051(11) 0.059(11) 0.013(9) 0.003(9) 0.016(9)
C27 0.09(3) 0.05(2) 0.08(2) 0.009(18) 0.00(2) -0.001(19)
C28 0.07(3) 0.09(3) 0.10(3) -0.01(2) -0.02(2) 0.05(2)
C29 0.07(3) 0.13(4) 0.08(3) 0.00(3) 0.00(2) 0.06(3)
C30 0.04(2) 0.07(2) 0.051(19) 0.018(16) 0.005(14) 0.005(16)
N3 0.044(15) 0.042(14) 0.042(13) 0.007(11) 0.017(11) -0.003(11)
C31 0.047(11) 0.047(11) 0.051(11) 0.010(8) 0.001(8) 0.005(8)
C32 0.040(11) 0.051(11) 0.052(11) 0.011(8) 0.005(8) 0.011(8)
C33 0.041(11) 0.047(10) 0.048(11) 0.010(8) 0.001(8) 0.008(8)
C34 0.064(12) 0.052(11) 0.062(11) 0.027(9) 0.005(9) 0.011(9)
C35 0.054(11) 0.055(11) 0.054(11) 0.005(8) -0.002(9) 0.017(9)
C36 0.049(11) 0.050(11) 0.054(11) 0.011(8) 0.007(8) 0.011(9)
C37 0.063(12) 0.060(12) 0.059(11) 0.014(9) 0.005(9) 0.007(9)
C38 0.076(13) 0.063(12) 0.076(12) 0.027(9) -0.006(9) 0.010(9)
C39 0.059(12) 0.058(11) 0.063(12) 0.024(9) -0.005(9) 0.007(9)
C40 0.056(12) 0.065(12) 0.070(12) 0.020(9) 0.007(9) 0.008(9)
C41 0.048(11) 0.051(11) 0.056(11) 0.007(8) 0.006(9) 0.010(9)
C42 0.051(11) 0.048(11) 0.051(11) 0.010(8) 0.009(9) 0.004(8)
C43 0.069(13) 0.072(13) 0.072(13) 0.017(9) 0.001(9) 0.016(9)
C44 0.078(13) 0.073(13) 0.075(13) 0.021(9) 0.010(9) 0.013(9)
C45 0.070(12) 0.061(12) 0.068(12) 0.019(9) 0.005(9) 0.014(9)
C46 0.068(13) 0.071(13) 0.070(12) 0.011(9) 0.002(9) 0.014(9)
C47 0.057(11) 0.048(11) 0.058(11) 0.014(9) 0.001(9) 0.021(9)
C48 0.059(11) 0.048(11) 0.053(11) 0.014(8) 0.003(9) 0.012(9)
C49 0.054(11) 0.048(11) 0.056(11) 0.009(8) 0.003(9) 0.014(9)
C50 0.054(11) 0.058(11) 0.062(11) 0.018(9) 0.002(9) 0.011(9)
C51 0.054(11) 0.060(12) 0.057(11) 0.016(9) 0.005(9) 0.001(9)
C52 0.059(12) 0.051(11) 0.060(11) 0.001(9) 0.001(9) 0.009(9)
C53 0.050(11) 0.051(11) 0.053(11) 0.013(8) 0.004(8) 0.007(9)
S1 0.049(5) 0.071(6) 0.086(6) 0.023(5) 0.016(4) 0.026(5)
O10 0.089(19) 0.080(18) 0.13(2) 0.036(17) 0.060(17) 0.012(15)
O11 0.091(19) 0.076(18) 0.11(2) 0.017(15) 0.015(15) 0.035(15)
O12 0.050(15) 0.088(18) 0.089(17) -0.005(14) 0.001(12) 0.014(12)
C60 0.03(2) 0.08(3) 0.10(3) 0.01(2) -0.011(18) 0.013(19)
F1 0.062(15) 0.13(2) 0.118(19) -0.032(15) -0.005(13) 0.019(14)
F2 0.127(19) 0.079(15) 0.103(16) 0.065(14) 0.016(14) 0.002(13)
F3 0.056(12) 0.083(14) 0.110(16) 0.001(12) 0.003(11) 0.011(11)
C61 0.085(14) 0.089(14) 0.082(14) 0.024(10) 0.005(9) 0.018(10)
Cl2 0.100(7) 0.089(6) 0.127(7) 0.027(5) 0.023(6) 0.023(5)
Cl1 0.110(7) 0.122(8) 0.130(8) 0.039(6) 0.009(6) 0.017(6)
C62 0.106(16) 0.098(16) 0.110(16) 0.022(10) 0.007(10) 0.019(10)
Cl3 0.166(10) 0.184(10) 0.153(9) 0.025(8) 0.012(8) 0.036(8)
Cl4 0.202(11) 0.176(11) 0.184(11) 0.043(8) -0.003(8) 0.036(9)
C63 0.18(3) 0.18(3) 0.18(3) 0.037(12) 0.011(10) 0.034(11)
Cl5 0.143(9) 0.179(10) 0.143(9) 0.049(7) 0.014(7) 0.031(7)
Cl6 0.141(9) 0.172(9) 0.140(8) 0.057(7) 0.008(7) 0.032(7)

loop_
_atom_type_symbol
_atom_type_description
_atom_type_scat_dispersion_real
_atom_type_scat_dispersion_imag
_atom_type_scat_source
C C 0.0181 0.0091 'International Tables Vol C Tables 4.2.6.8 and 6.1.1.4'
H H 0.0000 0.0000 'International Tables Vol C Tables 4.2.6.8 and 6.1.1.4'
N N 0.0311 0.0180 'International Tables Vol C Tables 4.2.6.8 and 6.1.1.4'
O O 0.0492 0.0322 'International Tables Vol C Tables 4.2.6.8 and 6.1.1.4'
S S 0.3331 0.5567 'International Tables Vol C Tables 4.2.6.8 and 6.1.1.4'
Re Re -5.2083 5.8923 'International Tables Vol C Tables 4.2.6.8 and 6.1.1.4'
F F 0.0727 0.0534 'International Tables Vol C Tables 4.2.6.8 and 6.1.1.4'
Cl Cl 0.3639 0.7018 'International Tables Vol C Tables 4.2.6.8 and 6.1.1.4'

loop_
_geom_angle_atom_site_label_1
_geom_angle_atom_site_label_2
_geom_angle_atom_site_label_3
_geom_angle
_geom_angle_site_symmetry_1
_geom_angle_site_symmetry_3
_geom_angle_publ_flag
C3A Re C1A 91.7(13) . . ?
C3A Re C2A 85.7(14) . . ?
C1A Re C2A 86.4(14) . . ?
C3A Re N3 176.7(11) . . ?
C1A Re N3 91.3(11) . . ?
C2A Re N3 92.9(11) . . ?
C3A Re N2 96.4(11) . . ?
C1A Re N2 101.6(12) . . ?
C2A Re N2 171.6(13) . . ?
N3 Re N2 84.6(9) . . ?
C3A Re N1 91.9(11) . . ?
C1A Re N1 174.9(12) . . ?
C2A Re N1 97.5(13) . . ?
N3 Re N1 85.3(8) . . ?
N2 Re N1 74.4(11) . . ?
O1 C1A Re 176(3) . . ?
O3 C3A Re 173(3) . . ?
O2 C2A Re 176(3) . . ?
C21 N1 C25 122(3) . . ?
C21 N1 Re 124(2) . . ?
C25 N1 Re 114(2) . . ?
C30 N2 C26 117(3) . . ?
C30 N2 Re 124(2) . . ?
C26 N2 Re 119(2) . . ?
C9 N4 C6 109(2) . . ?
C11 N5 C14 106(3) . . ?
C16 N6 C19 108(2) . . ?
C4 N7 C1 106(2) . . ?
C20 C1 N7 125(3) . . ?
C20 C1 C2 124(3) . . ?
N7 C1 C2 112(3) . . ?
C3 C2 C1 106(3) . . ?
C2 C3 C4 108(3) . . ?
N7 C4 C5 125(3) . . ?
N7 C4 C3 108(3) . . ?
C5 C4 C3 127(3) . . ?
C6 C5 C4 127(3) . . ?
C6 C5 C31 117(3) . . ?
C4 C5 C31 116(3) . . ?
C5 C6 N4 126(3) . . ?
C5 C6 C7 128(3) . . ?
N4 C6 C7 106(3) . . ?
C8 C7 C6 110(3) . . ?
C7 C8 C9 109(3) . . ?
N4 C9 C10 127(3) . . ?
N4 C9 C8 105(2) . . ?
C10 C9 C8 127(3) . . ?
C9 C10 C11 125(3) . . ?
C9 C10 C36 116(3) . . ?
C11 C10 C36 118(3) . . ?
C10 C11 C12 127(3) . . ?
C10 C11 N5 123(3) . . ?
C12 C11 N5 110(3) . . ?
C13 C12 C11 106(3) . . ?
C12 C13 C14 111(3) . . ?
C15 C14 C13 131(3) . . ?
C15 C14 N5 122(3) . . ?
C13 C14 N5 106(3) . . ?
C16 C15 C14 131(3) . . ?
C16 C15 C42 115(3) . . ?
C14 C15 C42 114(3) . . ?
C15 C16 N6 123(3) . . ?
C15 C16 C17 130(3) . . ?
N6 C16 C17 107(3) . . ?
C18 C17 C16 109(3) . . ?
C17 C18 C19 110(3) . . ?
C20 C19 N6 126(3) . . ?
C20 C19 C18 128(3) . . ?
N6 C19 C18 106(3) . . ?
C1 C20 C19 125(3) . . ?
C1 C20 C48 119(2) . . ?
C19 C20 C48 116(3) . . ?
N1 C21 C22 121(3) . . ?
C23 C22 C21 120(3) . . ?
C22 C23 C24 119(4) . . ?
C25 C24 C23 120(3) . . ?
C24 C25 N1 118(3) . . ?
C24 C25 C26 124(3) . . ?
N1 C25 C26 118(3) . . ?
N2 C26 C27 126(3) . . ?
N2 C26 C25 115(3) . . ?
C27 C26 C25 119(3) . . ?
C26 C27 C28 115(3) . . ?
C29 C28 C27 120(3) . . ?
C28 C29 C30 118(3) . . ?
N2 C30 C29 123(3) . . ?
C33 N3 C34 117(2) . . ?
C33 N3 Re 125.0(19) . . ?
C34 N3 Re 117.5(18) . . ?
C32 C31 C35 117(3) . . ?
C32 C31 C5 123(3) . . ?
C35 C31 C5 120(3) . . ?
C31 C32 C33 120(3) . . ?
N3 C33 C32 124(3) . . ?
N3 C34 C35 122(3) . . ?
C34 C35 C31 119(3) . . ?
C37 C36 C41 118(3) . . ?
C37 C36 C10 123(3) . . ?
C41 C36 C10 119(3) . . ?
C36 C37 C38 124(3) . . ?
C37 C38 C39 114(3) . . ?
C40 C39 C38 124(3) . . ?
C39 C40 C41 119(3) . . ?
C36 C41 C40 122(3) . . ?
C47 C42 C43 118(3) . . ?
C47 C42 C15 122(3) . . ?
C43 C42 C15 119(3) . . ?
C42 C43 C44 123(3) . . ?
C43 C44 C45 112(3) . . ?
C46 C45 C44 122(3) . . ?
C45 C46 C47 127(4) . . ?
C42 C47 C46 117(3) . . ?
C49 C48 C53 116(3) . . ?
C49 C48 C20 122(3) . . ?
C53 C48 C20 122(3) . . ?
C50 C49 C48 122(3) . . ?
C49 C50 C51 121(3) . . ?
C52 C51 C50 117(3) . . ?
C53 C52 C51 124(3) . . ?
C52 C53 C48 120(3) . . ?
O10 S1 O11 116.3(16) . . ?
O10 S1 O12 117.1(18) . . ?
O11 S1 O12 112.8(16) . . ?
O10 S1 C60 102.0(19) . . ?
O11 S1 C60 104.2(17) . . ?
O12 S1 C60 101.4(15) . . ?
F2 C60 F1 107(3) . . ?
F2 C60 F3 102(3) . . ?
F1 C60 F3 101(3) . . ?
F2 C60 S1 119(3) . . ?
F1 C60 S1 112(3) . . ?
F3 C60 S1 115(3) . . ?
Cl2 C61 Cl1 112(2) . . ?
Cl3 C62 Cl4 108(3) . . ?
Cl5 C63 Cl6 118(4) . . ?

loop_
_geom_bond_atom_site_label_1
_geom_bond_atom_site_label_2
_geom_bond_distance
_geom_bond_site_symmetry_2
_geom_bond_publ_flag
Re C3A 1.91(3) . ?
Re C1A 1.91(4) . ?
Re C2A 1.97(4) . ?
Re N3 2.19(2) . ?
Re N2 2.22(3) . ?
Re N1 2.24(3) . ?
C1A O1 1.16(4) . ?
C3A O3 1.19(4) . ?
C2A O2 1.15(4) . ?
N1 C21 1.31(4) . ?
N1 C25 1.38(4) . ?
N2 C30 1.33(4) . ?
N2 C26 1.33(4) . ?
N4 C9 1.38(4) . ?
N4 C6 1.42(4) . ?
N5 C11 1.41(4) . ?
N5 C14 1.45(4) . ?
N6 C16 1.40(4) . ?
N6 C19 1.43(4) . ?
N7 C4 1.41(4) . ?
N7 C1 1.41(4) . ?
C1 C20 1.40(4) . ?
C1 C2 1.46(4) . ?
C2 C3 1.38(5) . ?
C3 C4 1.50(5) . ?
C4 C5 1.41(4) . ?
C5 C6 1.38(4) . ?
C5 C31 1.50(4) . ?
C6 C7 1.43(4) . ?
C7 C8 1.29(4) . ?
C8 C9 1.47(4) . ?
C9 C10 1.38(4) . ?
C10 C11 1.39(4) . ?
C10 C36 1.52(4) . ?
C11 C12 1.41(4) . ?
C12 C13 1.38(4) . ?
C13 C14 1.41(4) . ?
C14 C15 1.38(5) . ?
C15 C16 1.35(4) . ?
C15 C42 1.54(4) . ?
C16 C17 1.46(4) . ?
C17 C18 1.34(5) . ?
C18 C19 1.44(4) . ?
C19 C20 1.41(4) . ?
C20 C48 1.52(4) . ?
C21 C22 1.41(5) . ?
C22 C23 1.32(6) . ?
C23 C24 1.42(6) . ?
C24 C25 1.37(5) . ?
C25 C26 1.49(4) . ?
C26 C27 1.39(5) . ?
C27 C28 1.42(5) . ?
C28 C29 1.36(6) . ?
C29 C30 1.44(5) . ?
N3 C33 1.32(3) . ?
N3 C34 1.37(4) . ?
C31 C32 1.40(4) . ?
C31 C35 1.41(4) . ?
C32 C33 1.40(4) . ?
C34 C35 1.41(4) . ?
C36 C37 1.41(4) . ?
C36 C41 1.41(4) . ?
C37 C38 1.43(5) . ?
C38 C39 1.49(5) . ?
C39 C40 1.33(4) . ?
C40 C41 1.43(4) . ?
C42 C47 1.36(4) . ?
C42 C43 1.43(5) . ?
C43 C44 1.43(5) . ?
C44 C45 1.46(5) . ?
C45 C46 1.26(4) . ?
C46 C47 1.37(4) . ?
C48 C49 1.40(4) . ?
C48 C53 1.48(4) . ?
C49 C50 1.34(4) . ?
C50 C51 1.45(4) . ?
C51 C52 1.36(4) . ?
C52 C53 1.34(4) . ?
S1 O10 1.43(3) . ?
S1 O11 1.44(3) . ?
S1 O12 1.45(2) . ?
S1 C60 1.74(4) . ?
C60 F2 1.29(4) . ?
C60 F1 1.37(4) . ?
C60 F3 1.39(4) . ?
C61 Cl2 1.75(4) . ?
C61 Cl1 1.75(4) . ?
C62 Cl3 1.65(5) . ?
C62 Cl4 1.80(5) . ?
C63 Cl5 1.65(7) . ?
C63 Cl6 1.77(7) . ?
